data_2215004
loop_
_publ_author_name
'Butcher, Ray J.'
'Jasinski, Jerry P.'
'Yathirajan, H. S.'
'Ashalatha, B. V.'
'Narayana, B.'

_publ_section_title
;
 (2<i>E</i>)-1-(3-Bromothien-2-yl)-3-phenylprop-2-en-1-one
;
_journal_coeditor_code BT2454
_journal_issue 9
_journal_name_full 'Acta Crystallographica Section E'
_journal_page_first o3705
_journal_page_last o3706
_journal_paper_doi 10.1107/S1600536807037841
_journal_volume 63
_journal_year 2007
_chemical_formula_iupac 'C13 H9 Br O S'
_chemical_formula_moiety 'C13 H9 Br O S'
_chemical_formula_sum 'C13 H9 Br O S'
_chemical_formula_weight 293.17
_chemical_name_systematic
;
(2E)-1-(3-Bromothien-2-yl)-3-phenylprop-2-en-1-one
;
_space_group_IT_number 29
_symmetry_cell_setting orthorhombic
_symmetry_space_group_name_Hall 'P 2c -2ac'
_symmetry_space_group_name_H-M 'P c a 21'
_atom_sites_solution_hydrogens geom
_atom_sites_solution_primary direct
_atom_sites_solution_secondary difmap
_cell_angle_alpha 90.00
_cell_angle_beta 90.00
_cell_angle_gamma 90.00
_cell_formula_units_Z 8
_cell_length_a 17.321(4)
_cell_length_b 5.4295(12)
_cell_length_c 24.600(5)
_cell_measurement_reflns_used 5433
_cell_measurement_temperature 123
_cell_measurement_theta_max 28.34
_cell_measurement_theta_min 2.35
_cell_volume 2313.5(9)
_computing_cell_refinement APEX2
_computing_data_collection 'APEX2 (Bruker, 2006)'
_computing_data_reduction APEX2
_computing_molecular_graphics 'ORTEP-3 (Farrugia, 1997)'
_computing_publication_material 'SHELXTL (Bruker, 2000)'
_computing_structure_refinement 'SHELXL97 (Sheldrick, 1997)'
_computing_structure_solution 'SHELXS97 (Sheldrick, 1990)'
_diffrn_ambient_temperature 123
_diffrn_measured_fraction_theta_full 0.990
_diffrn_measured_fraction_theta_max 0.983
_diffrn_measurement_device_type 'Bruker APEXII CCD area-detector'
_diffrn_measurement_method '\f and \w'
_diffrn_radiation_monochromator graphite
_diffrn_radiation_source 'fine-focus sealed tube'
_diffrn_radiation_type MoK\a
_diffrn_radiation_wavelength 0.71073
_diffrn_reflns_av_R_equivalents 0.1050
_diffrn_reflns_av_sigmaI/netI 0.0938
_diffrn_reflns_limit_h_max 23
_diffrn_reflns_limit_h_min -23
_diffrn_reflns_limit_k_max 7
_diffrn_reflns_limit_k_min -5
_diffrn_reflns_limit_l_max 33
_diffrn_reflns_limit_l_min -31
_diffrn_reflns_number 17031
_diffrn_reflns_theta_full 25.00
_diffrn_reflns_theta_max 28.65
_diffrn_reflns_theta_min 2.35
_diffrn_standards_decay_% 0
_exptl_absorpt_coefficient_mu 3.707
_exptl_absorpt_correction_T_max 1.000
_exptl_absorpt_correction_T_min 0.335
_exptl_absorpt_correction_type multi-scan
_exptl_absorpt_process_details '(SADABS; Sheldrick, 1996)'
_exptl_crystal_colour colourless
_exptl_crystal_density_diffrn 1.683
_exptl_crystal_density_method 'not measured'
_exptl_crystal_description rectangular
_exptl_crystal_F_000 1168
_exptl_crystal_size_max 0.69
_exptl_crystal_size_mid 0.32
_exptl_crystal_size_min 0.095
_refine_diff_density_max 2.406
_refine_diff_density_min -1.493
_refine_ls_abs_structure_details 'Flack (1983), 2580 Friedel pairs'
_refine_ls_abs_structure_Flack 0.014(15)
_refine_ls_extinction_method none
_refine_ls_goodness_of_fit_ref 0.992
_refine_ls_hydrogen_treatment constr
_refine_ls_matrix_type full
_refine_ls_number_parameters 289
_refine_ls_number_reflns 5590
_refine_ls_number_restraints 1
_refine_ls_restrained_S_all 0.992
_refine_ls_R_factor_all 0.0941
_refine_ls_R_factor_gt 0.0689
_refine_ls_shift/su_max 0.001
_refine_ls_shift/su_mean 0.000
_refine_ls_structure_factor_coef Fsqd
_refine_ls_weighting_details 'calc w=1/[\s^2^(Fo^2^)+(0.114P)^2^] where P=(Fo^2^+2Fc^2^)/3'
_refine_ls_weighting_scheme calc
_refine_ls_wR_factor_gt 0.1648
_refine_ls_wR_factor_ref 0.1783
_reflns_number_gt 4041
_reflns_number_total 5590
_reflns_threshold_expression I>2\s(I)
_cod_data_source_file bt2454.cif
_cod_data_source_block I
_cod_database_code 2215004

loop_
_symmetry_equiv_pos_as_xyz
'x, y, z'
'-x, -y, z+1/2'
'x+1/2, -y, z'
'-x+1/2, y, z+1/2'

loop_
_atom_site_type_symbol
_atom_site_label
_atom_site_fract_x
_atom_site_fract_y
_atom_site_fract_z
_atom_site_U_iso_or_equiv
_atom_site_adp_type
_atom_site_calc_flag
_atom_site_refinement_flags
_atom_site_occupancy
Br Br1A 0.19487(4) -0.04060(15) 0.04400(3) 0.0344(2) Uani d . 1
Br Br1B -0.10871(5) 0.54938(16) 0.45589(3) 0.0362(2) Uani d . 1
S S1A 0.25796(9) -0.2937(3) 0.20837(8) 0.0247(4) Uani d . 1
S S1B -0.15628(9) 0.7896(3) 0.28805(8) 0.0242(4) Uani d . 1
O O1A 0.1645(3) 0.1132(10) 0.2363(2) 0.0248(10) Uani d . 1
O O1B -0.0611(3) 0.3863(11) 0.2652(2) 0.0309(12) Uani d . 1
C C1A 0.2977(4) -0.4717(15) 0.1588(4) 0.0274(17) Uani d . 1
H H1AA 0.3305 -0.6085 0.1656 0.033 Uiso calc R 1
C C2A 0.2771(4) -0.3951(16) 0.1081(3) 0.0291(17) Uani d . 1
H H2AA 0.2935 -0.4729 0.0755 0.035 Uiso calc R 1
C C3A 0.2279(4) -0.1846(13) 0.1098(3) 0.0218(14) Uani d . 1
C C4A 0.2109(4) -0.1080(15) 0.1615(3) 0.0224(15) Uani d . 1
C C5A 0.1631(3) 0.0939(14) 0.1870(3) 0.0220(15) Uani d . 1
C C6A 0.1159(3) 0.2476(14) 0.1517(3) 0.0233(15) Uani d . 1
H H6AA 0.1161 0.2209 0.1135 0.028 Uiso calc R 1
C C7A 0.0719(4) 0.4273(14) 0.1731(3) 0.0258(16) Uani d . 1
H H7AA 0.0741 0.4479 0.2114 0.031 Uiso calc R 1
C C8A 0.0203(4) 0.5969(14) 0.1426(3) 0.0234(15) Uani d . 1
C C9A -0.0133(3) 0.7948(14) 0.1707(4) 0.0282(16) Uani d . 1
H H9AA -0.0033 0.8184 0.2083 0.034 Uiso calc R 1
C C10A -0.0618(4) 0.9568(14) 0.1427(4) 0.0323(19) Uani d . 1
H H10A -0.0856 1.0885 0.1617 0.039 Uiso calc R 1
C C11A -0.0754(4) 0.9286(14) 0.0882(4) 0.0329(19) Uani d . 1
H H11A -0.1064 1.0446 0.0693 0.040 Uiso calc R 1
C C12A -0.0432(4) 0.7272(16) 0.0604(3) 0.0350(19) Uani d . 1
H H12A -0.0541 0.7031 0.0229 0.042 Uiso calc R 1
C C13A 0.0046(4) 0.5632(16) 0.0877(3) 0.0321(18) Uani d . 1
H H13A 0.0267 0.4278 0.0688 0.039 Uiso calc R 1
C C1B -0.1999(4) 0.9667(14) 0.3363(4) 0.0276(16) Uani d . 1
H H1BA -0.2330 1.1005 0.3276 0.033 Uiso calc R 1
C C2B -0.1839(4) 0.9028(15) 0.3871(3) 0.0253(16) Uani d . 1
H H2BA -0.2026 0.9852 0.4185 0.030 Uiso calc R 1
C C3B -0.1345(4) 0.6920(14) 0.3877(3) 0.0243(14) Uani d . 1
C C4B -0.1132(3) 0.6062(15) 0.3372(3) 0.0220(15) Uani d . 1
C C5B -0.0641(4) 0.4081(12) 0.3151(3) 0.0206(14) Uani d . 1
C C6B -0.0212(4) 0.2400(15) 0.3516(3) 0.0272(16) Uani d . 1
H H6BA -0.0264 0.2568 0.3899 0.033 Uiso calc R 1
C C7B 0.0246(4) 0.0655(14) 0.3314(3) 0.0250(15) Uani d . 1
H H7BA 0.0260 0.0508 0.2929 0.030 Uiso calc R 1
C C8B 0.0732(3) -0.1073(13) 0.3625(3) 0.0252(16) Uani d . 1
C C9B 0.1140(4) -0.2874(13) 0.3332(3) 0.0254(15) Uani d . 1
H H9BA 0.1109 -0.2924 0.2946 0.030 Uiso calc R 1
C C10B 0.1595(4) -0.4607(15) 0.3615(4) 0.0330(18) Uani d . 1
H H10B 0.1873 -0.5822 0.3417 0.040 Uiso calc R 1
C C11B 0.1642(4) -0.4563(15) 0.4168(4) 0.0354(19) Uani d . 1
H H11B 0.1947 -0.5741 0.4356 0.042 Uiso calc R 1
C C12B 0.1238(5) -0.2768(18) 0.4451(4) 0.046(2) Uani d . 1
H H12B 0.1277 -0.2700 0.4836 0.055 Uiso calc R 1
C C13B 0.0778(5) -0.1073(16) 0.4182(4) 0.0320(17) Uani d . 1
H H13B 0.0492 0.0102 0.4385 0.038 Uiso calc R 1

loop_
_atom_site_aniso_label
_atom_site_aniso_U_11
_atom_site_aniso_U_22
_atom_site_aniso_U_33
_atom_site_aniso_U_12
_atom_site_aniso_U_13
_atom_site_aniso_U_23
Br1A 0.0368(4) 0.0379(5) 0.0284(4) 0.0097(3) -0.0013(3) 0.0006(4)
Br1B 0.0410(4) 0.0391(5) 0.0286(4) 0.0139(3) 0.0015(3) 0.0031(5)
S1A 0.0172(7) 0.0230(9) 0.0340(9) 0.0013(6) -0.0024(6) 0.0024(8)
S1B 0.0190(7) 0.0232(9) 0.0303(9) 0.0022(6) -0.0020(6) -0.0003(7)
O1A 0.020(2) 0.022(3) 0.032(3) 0.003(2) 0.003(2) 0.001(2)
O1B 0.031(3) 0.027(3) 0.034(3) 0.011(2) 0.004(2) 0.001(2)
C1A 0.009(3) 0.028(4) 0.045(5) 0.005(3) -0.002(3) -0.002(3)
C2A 0.017(3) 0.033(5) 0.037(4) -0.005(3) 0.000(3) -0.004(3)
C3A 0.021(3) 0.017(4) 0.027(4) 0.000(2) -0.003(3) 0.006(3)
C4A 0.018(3) 0.021(4) 0.029(4) -0.008(3) 0.002(3) -0.008(3)
C5A 0.007(2) 0.026(4) 0.034(4) 0.001(2) 0.001(2) 0.002(3)
C6A 0.017(3) 0.021(4) 0.031(4) 0.003(3) 0.000(3) -0.001(3)
C7A 0.016(3) 0.022(4) 0.040(4) 0.001(2) -0.002(3) 0.001(3)
C8A 0.013(3) 0.022(4) 0.035(4) 0.000(2) 0.002(3) 0.003(3)
C9A 0.012(3) 0.021(4) 0.051(5) -0.004(3) 0.002(3) -0.001(3)
C10A 0.014(3) 0.020(4) 0.063(6) 0.003(3) 0.007(3) 0.011(4)
C11A 0.019(3) 0.020(4) 0.060(6) 0.001(3) 0.000(3) 0.014(4)
C12A 0.029(3) 0.038(5) 0.038(5) 0.005(3) 0.000(3) 0.011(3)
C13A 0.027(3) 0.030(5) 0.040(5) 0.004(3) 0.003(3) 0.004(4)
C1B 0.018(3) 0.020(4) 0.045(5) 0.000(3) -0.002(3) -0.001(3)
C2B 0.015(3) 0.025(4) 0.035(4) -0.005(3) 0.007(3) -0.006(3)
C3B 0.023(3) 0.021(4) 0.028(4) -0.007(3) -0.003(3) 0.003(3)
C4B 0.008(2) 0.022(4) 0.036(4) 0.000(2) 0.002(2) 0.006(3)
C5B 0.021(3) 0.007(3) 0.034(4) -0.002(2) 0.000(3) -0.003(3)
C6B 0.020(3) 0.030(4) 0.032(4) 0.005(3) -0.005(3) 0.000(3)
C7B 0.014(3) 0.025(4) 0.036(4) 0.001(3) -0.002(3) -0.001(3)
C8B 0.012(3) 0.011(3) 0.053(5) 0.003(2) -0.003(3) -0.004(3)
C9B 0.018(3) 0.012(3) 0.046(4) 0.000(2) 0.004(3) -0.001(3)
C10B 0.014(3) 0.025(4) 0.060(6) 0.003(3) 0.001(3) 0.001(4)
C11B 0.020(3) 0.030(5) 0.056(6) 0.009(3) -0.003(3) 0.004(4)
C12B 0.050(5) 0.038(5) 0.050(6) 0.019(4) -0.009(4) 0.006(4)
C13B 0.033(4) 0.023(4) 0.039(4) 0.015(3) -0.009(3) -0.008(3)

loop_
_atom_type_symbol
_atom_type_description
_atom_type_scat_dispersion_real
_atom_type_scat_dispersion_imag
_atom_type_scat_source
C C 0.0033 0.0016 'International Tables Vol C Tables 4.2.6.8 and 6.1.1.4'
H H 0.0000 0.0000 'International Tables Vol C Tables 4.2.6.8 and 6.1.1.4'
O O 0.0106 0.0060 'International Tables Vol C Tables 4.2.6.8 and 6.1.1.4'
S S 0.1246 0.1234 'International Tables Vol C Tables 4.2.6.8 and 6.1.1.4'
Br Br -0.2901 2.4595 'International Tables Vol C Tables 4.2.6.8 and 6.1.1.4'

loop_
_geom_angle_atom_site_label_1
_geom_angle_atom_site_label_2
_geom_angle_atom_site_label_3
_geom_angle
C1A S1A C4A 92.5(4)
C1B S1B C4B 91.7(4)
C2A C1A S1A 112.1(6)
C2A C1A H1AA 123.9
S1A C1A H1AA 123.9
C1A C2A C3A 112.0(7)
C1A C2A H2AA 124.0
C3A C2A H2AA 124.0
C4A C3A C2A 113.5(6)
C4A C3A Br1A 127.2(6)
C2A C3A Br1A 119.3(5)
C3A C4A C5A 136.4(7)
C3A C4A S1A 109.8(6)
C5A C4A S1A 113.7(5)
O1A C5A C6A 123.8(6)
O1A C5A C4A 117.8(6)
C6A C5A C4A 118.3(7)
C7A C6A C5A 120.0(7)
C7A C6A H6AA 120.0
C5A C6A H6AA 120.0
C6A C7A C8A 126.4(7)
C6A C7A H7AA 116.8
C8A C7A H7AA 116.8
C13A C8A C9A 119.9(7)
C13A C8A C7A 121.7(7)
C9A C8A C7A 118.4(7)
C10A C9A C8A 119.2(8)
C10A C9A H9AA 120.4
C8A C9A H9AA 120.4
C11A C10A C9A 121.1(8)
C11A C10A H10A 119.5
C9A C10A H10A 119.5
C10A C11A C12A 119.6(7)
C10A C11A H11A 120.2
C12A C11A H11A 120.2
C13A C12A C11A 120.0(8)
C13A C12A H12A 120.0
C11A C12A H12A 120.0
C12A C13A C8A 120.1(8)
C12A C13A H13A 119.9
C8A C13A H13A 119.9
C2B C1B S1B 114.6(6)
C2B C1B H1BA 122.7
S1B C1B H1BA 122.7
C1B C2B C3B 110.2(7)
C1B C2B H2BA 124.9
C3B C2B H2BA 124.9
C4B C3B C2B 114.9(7)
C4B C3B Br1B 126.5(6)
C2B C3B Br1B 118.5(6)
C3B C4B C5B 137.1(7)
C3B C4B S1B 108.6(6)
C5B C4B S1B 114.2(6)
O1B C5B C4B 117.4(6)
O1B C5B C6B 121.5(6)
C4B C5B C6B 121.1(6)
C7B C6B C5B 120.7(7)
C7B C6B H6BA 119.6
C5B C6B H6BA 119.6
C6B C7B C8B 126.8(8)
C6B C7B H7BA 116.6
C8B C7B H7BA 116.6
C13B C8B C9B 118.9(7)
C13B C8B C7B 123.5(7)
C9B C8B C7B 117.5(7)
C8B C9B C10B 119.4(8)
C8B C9B H9BA 120.3
C10B C9B H9BA 120.3
C11B C10B C9B 120.9(7)
C11B C10B H10B 119.5
C9B C10B H10B 119.5
C10B C11B C12B 118.9(8)
C10B C11B H11B 120.5
C12B C11B H11B 120.5
C13B C12B C11B 121.1(9)
C13B C12B H12B 119.5
C11B C12B H12B 119.5
C8B C13B C12B 120.7(8)
C8B C13B H13B 119.6
C12B C13B H13B 119.6

loop_
_geom_bond_atom_site_label_1
_geom_bond_atom_site_label_2
_geom_bond_distance
Br1A C3A 1.886(7)
Br1B C3B 1.900(7)
S1A C1A 1.702(8)
S1A C4A 1.736(8)
S1B C1B 1.705(8)
S1B C4B 1.735(8)
O1A C5A 1.216(9)
O1B C5B 1.235(9)
C1A C2A 1.361(12)
C1A H1AA 0.9500
C2A C3A 1.426(10)
C2A H2AA 0.9500
C3A C4A 1.371(10)
C4A C5A 1.510(10)
C5A C6A 1.457(10)
C6A C7A 1.345(10)
C6A H6AA 0.9500
C7A C8A 1.487(10)
C7A H7AA 0.9500
C8A C13A 1.390(11)
C8A C9A 1.403(10)
C9A C10A 1.397(11)
C9A H9AA 0.9500
C10A C11A 1.370(13)
C10A H10A 0.9500
C11A C12A 1.405(12)
C11A H11A 0.9500
C12A C13A 1.389(11)
C12A H12A 0.9500
C13A H13A 0.9500
C1B C2B 1.324(12)
C1B H1BA 0.9500
C2B C3B 1.429(11)
C2B H2BA 0.9500
C3B C4B 1.378(11)
C4B C5B 1.475(10)
C5B C6B 1.480(10)
C6B C7B 1.332(10)
C6B H6BA 0.9500
C7B C8B 1.476(10)
C7B H7BA 0.9500
C8B C13B 1.371(12)
C8B C9B 1.406(10)
C9B C10B 1.412(11)
C9B H9BA 0.9500
C10B C11B 1.363(13)
C10B H10B 0.9500
C11B C12B 1.388(12)
C11B H11B 0.9500
C12B C13B 1.386(11)
C12B H12B 0.9500
C13B H13B 0.9500

loop_
_geom_torsion_atom_site_label_1
_geom_torsion_atom_site_label_2
_geom_torsion_atom_site_label_3
_geom_torsion_atom_site_label_4
_geom_torsion
C4A S1A C1A C2A 0.3(6)
S1A C1A C2A C3A 0.4(8)
C1A C2A C3A C4A -1.2(9)
C1A C2A C3A Br1A 178.0(5)
C2A C3A C4A C5A -179.2(7)
Br1A C3A C4A C5A 1.6(12)
C2A C3A C4A S1A 1.4(7)
Br1A C3A C4A S1A -177.7(4)
C1A S1A C4A C3A -1.0(5)
C1A S1A C4A C5A 179.5(5)
C3A C4A C5A O1A -176.5(7)
S1A C4A C5A O1A 2.8(8)
C3A C4A C5A C6A 5.9(12)
S1A C4A C5A C6A -174.8(5)
O1A C5A C6A C7A 1.8(11)
C4A C5A C6A C7A 179.2(6)
C5A C6A C7A C8A -179.3(6)
C6A C7A C8A C13A 8.7(11)
C6A C7A C8A C9A -171.5(7)
C13A C8A C9A C10A -0.5(10)
C7A C8A C9A C10A 179.7(6)
C8A C9A C10A C11A -1.6(10)
C9A C10A C11A C12A 3.0(11)
C10A C11A C12A C13A -2.5(11)
C11A C12A C13A C8A 0.4(12)
C9A C8A C13A C12A 1.0(11)
C7A C8A C13A C12A -179.2(7)
C4B S1B C1B C2B 1.1(6)
S1B C1B C2B C3B -1.6(8)
C1B C2B C3B C4B 1.4(9)
C1B C2B C3B Br1B -175.8(5)
C2B C3B C4B C5B 178.3(7)
Br1B C3B C4B C5B -4.8(12)
C2B C3B C4B S1B -0.6(7)
Br1B C3B C4B S1B 176.3(4)
C1B S1B C4B C3B -0.2(5)
C1B S1B C4B C5B -179.4(5)
C3B C4B C5B O1B 178.2(8)
S1B C4B C5B O1B -2.9(8)
C3B C4B C5B C6B -0.8(12)
S1B C4B C5B C6B 178.1(5)
O1B C5B C6B C7B 2.7(11)
C4B C5B C6B C7B -178.3(7)
C5B C6B C7B C8B 177.1(7)
C6B C7B C8B C13B -0.6(12)
C6B C7B C8B C9B 176.4(7)
C13B C8B C9B C10B -1.0(10)
C7B C8B C9B C10B -178.2(6)
C8B C9B C10B C11B 0.2(11)
C9B C10B C11B C12B -0.4(12)
C10B C11B C12B C13B 1.4(13)
C9B C8B C13B C12B 2.1(12)
C7B C8B C13B C12B 179.1(8)
C11B C12B C13B C8B -2.3(14)

loop_
_cod_related_entry_id
_cod_related_entry_database
_cod_related_entry_code
1 ChemSpider 24738320
